data_4077248
loop_
_publ_author_name
'Lief, Graham R.'
'Carrow, Christopher J.'
'Stahl, Lothar'
'Staples, Richard J.'

_publ_section_title
;
 Trispirocyclic Bis(dimethylaluminum)bis(amido)cyclodiphosph(V)azanes
;
_journal_issue 8
_journal_name_full Organometallics
_journal_page_first 1629
_journal_paper_doi 10.1021/om000916e
_journal_volume 20
_journal_year 2001
_chemical_formula_sum 'C20 H48 Al2 N4 O2 P2'
_chemical_formula_weight 492.52
_chemical_name_systematic
; 
 ? 
;
_space_group_IT_number 15
_symmetry_space_group_name_Hall '-C 2yc'
_symmetry_space_group_name_H-M 'C 1 2/c 1'
_atom_sites_solution_hydrogens geom
_atom_sites_solution_primary direct
_atom_sites_solution_secondary difmap
_audit_creation_method SHELXL-97
_cell_angle_alpha 90.00
_cell_angle_beta 99.573(9)
_cell_angle_gamma 90.00
_cell_formula_units_Z 4
_cell_length_a 18.560(2)
_cell_length_b 7.9179(7)
_cell_length_c 20.518(2)
_cell_measurement_temperature 293(2)
_cell_volume 2973.3(5)
_computing_structure_refinement 'SHELXL-97 (Sheldrick, 1997)'
_computing_structure_solution 'SHELXS-97 (Sheldrick, 1990)'
_diffrn_ambient_temperature 293(2)
_diffrn_measured_fraction_theta_full 0.998
_diffrn_measured_fraction_theta_max 0.998
_diffrn_radiation_monochromator graphite
_diffrn_radiation_source 'fine-focus sealed tube'
_diffrn_radiation_type MoK\a
_diffrn_radiation_wavelength 0.71073
_diffrn_reflns_av_R_equivalents 0.0211
_diffrn_reflns_av_sigmaI/netI 0.0255
_diffrn_reflns_limit_h_max 22
_diffrn_reflns_limit_h_min -1
_diffrn_reflns_limit_k_max 9
_diffrn_reflns_limit_k_min -1
_diffrn_reflns_limit_l_max 24
_diffrn_reflns_limit_l_min -24
_diffrn_reflns_number 3330
_diffrn_reflns_theta_full 25.00
_diffrn_reflns_theta_max 25.00
_diffrn_reflns_theta_min 2.01
_exptl_absorpt_coefficient_mu 0.226
_exptl_crystal_density_diffrn 1.100
_exptl_crystal_density_method 'not measured'
_exptl_crystal_F_000 1072
_refine_diff_density_max 0.205
_refine_diff_density_min -0.228
_refine_diff_density_rms 0.044
_refine_ls_extinction_coef 0.0072(7)
_refine_ls_extinction_expression Fc^*^=kFc[1+0.001xFc^2^\l^3^/sin(2\q)]^-1/4^
_refine_ls_extinction_method SHELXL
_refine_ls_goodness_of_fit_ref 1.071
_refine_ls_hydrogen_treatment mixed
_refine_ls_matrix_type full
_refine_ls_number_parameters 176
_refine_ls_number_reflns 2609
_refine_ls_number_restraints 0
_refine_ls_restrained_S_all 1.071
_refine_ls_R_factor_all 0.0447
_refine_ls_R_factor_gt 0.0394
_refine_ls_shift/su_max 0.208
_refine_ls_shift/su_mean 0.016
_refine_ls_structure_factor_coef Fsqd
_refine_ls_weighting_details 'calc w=1/[\s^2^(Fo^2^)+(0.0670P)^2^+1.4562P] where P=(Fo^2^+2Fc^2^)/3'
_refine_ls_weighting_scheme calc
_refine_ls_wR_factor_gt 0.1132
_refine_ls_wR_factor_ref 0.1179
_reflns_number_gt 2283
_reflns_number_total 2609
_reflns_threshold_expression >2sigma(I)
_cod_data_source_file om000916e.cif
_cod_data_source_block 11
_cod_original_cell_volume 2973.2(6)
_cod_database_code 4077248

loop_
_symmetry_equiv_pos_as_xyz
'x, y, z'
'-x, y, -z+1/2'
'x+1/2, y+1/2, z'
'-x+1/2, y+1/2, -z+1/2'
'-x, -y, -z'
'x, -y, z-1/2'
'-x+1/2, -y+1/2, -z'
'x+1/2, -y+1/2, z-1/2'

loop_
_atom_site_label
_atom_site_type_symbol
_atom_site_fract_x
_atom_site_fract_y
_atom_site_fract_z
_atom_site_U_iso_or_equiv
_atom_site_adp_type
_atom_site_occupancy
_atom_site_symmetry_multiplicity
_atom_site_calc_flag
_atom_site_refinement_flags
_atom_site_disorder_assembly
_atom_site_disorder_group
P1 P 0.54203(2) 0.26084(5) 0.30346(2) 0.03883(19) Uani 1 1 d . . .
Al1 Al 0.62708(3) 0.17949(9) 0.40802(3) 0.0554(2) Uani 1 1 d . . .
O1 O 0.56598(7) 0.08909(16) 0.33366(6) 0.0500(4) Uani 1 1 d . . .
N2 N 0.45160(8) 0.2798(2) 0.27711(7) 0.0418(4) Uani 1 1 d . . .
N1 N 0.58656(8) 0.3766(2) 0.35908(7) 0.0467(4) Uani 1 1 d . A .
C3 C 0.59424(13) 0.5620(3) 0.37058(11) 0.0606(6) Uani 1 1 d . . .
C7 C 0.38954(11) 0.2272(3) 0.31160(10) 0.0544(5) Uani 1 1 d . . .
C8 C 0.32020(14) 0.3112(5) 0.27666(15) 0.0976(11) Uani 1 1 d . . .
H8A H 0.2798 0.2779 0.2975 0.146 Uiso 1 1 calc R . .
H8B H 0.3112 0.2771 0.2311 0.146 Uiso 1 1 calc R . .
H8C H 0.3258 0.4316 0.2793 0.146 Uiso 1 1 calc R . .
C2 C 0.59213(17) 0.1326(4) 0.49050(13) 0.0884(9) Uani 1 1 d . . .
H2A H 0.5423 0.0952 0.4811 0.133 Uiso 1 1 calc R . .
H2B H 0.5951 0.2335 0.5168 0.133 Uiso 1 1 calc R . .
H2C H 0.6218 0.0460 0.5143 0.133 Uiso 1 1 calc R . .
C9 C 0.38117(19) 0.0374(4) 0.30959(19) 0.1059(12) Uani 1 1 d . . .
H9A H 0.4259 -0.0142 0.3306 0.159 Uiso 1 1 calc R . .
H9B H 0.3701 0.0005 0.2645 0.159 Uiso 1 1 calc R . .
H9C H 0.3422 0.0052 0.3325 0.159 Uiso 1 1 calc R . .
C10 C 0.40507(16) 0.2877(5) 0.38220(13) 0.0926(10) Uani 1 1 d . . .
H10A H 0.4492 0.2360 0.4045 0.139 Uiso 1 1 calc R . .
H10B H 0.3652 0.2573 0.4042 0.139 Uiso 1 1 calc R . .
H10C H 0.4108 0.4082 0.3829 0.139 Uiso 1 1 calc R . .
C1 C 0.72970(15) 0.1297(4) 0.40593(15) 0.0899(9) Uani 1 1 d . . .
H1A H 0.7372 0.0097 0.4081 0.135 Uiso 1 1 calc R . .
H1B H 0.7597 0.1825 0.4430 0.135 Uiso 1 1 calc R . .
H1C H 0.7427 0.1723 0.3656 0.135 Uiso 1 1 calc R . .
C6 C 0.6192(6) 0.6507(7) 0.3136(4) 0.119(3) Uani 0.640(7) 1 d P A 1
H6A H 0.5832 0.6367 0.2745 0.179 Uiso 0.640(7) 1 calc PR A 1
H6B H 0.6648 0.6034 0.3062 0.179 Uiso 0.640(7) 1 calc PR A 1
H6C H 0.6255 0.7688 0.3235 0.179 Uiso 0.640(7) 1 calc PR A 1
C4 C 0.6526(6) 0.5871(8) 0.4303(5) 0.164(4) Uani 0.640(7) 1 d P A 1
H4A H 0.6955 0.6339 0.4167 0.246 Uiso 0.640(7) 1 calc PR A 1
H4B H 0.6645 0.4804 0.4516 0.246 Uiso 0.640(7) 1 calc PR A 1
H4C H 0.6351 0.6631 0.4606 0.246 Uiso 0.640(7) 1 calc PR A 1
C5 C 0.5240(4) 0.6409(7) 0.3825(5) 0.119(3) Uani 0.640(7) 1 d P A 1
H5A H 0.5298 0.7613 0.3854 0.179 Uiso 0.640(7) 1 calc PR A 1
H5B H 0.5117 0.5984 0.4231 0.179 Uiso 0.640(7) 1 calc PR A 1
H5C H 0.4857 0.6135 0.3466 0.179 Uiso 0.640(7) 1 calc PR A 1
C5A C 0.5765(7) 0.5912(12) 0.4401(5) 0.105(3) Uani 0.37 1 d P A 2
H5D H 0.5827 0.7086 0.4514 0.158 Uiso 0.37 1 calc PR A 2
H5E H 0.6088 0.5247 0.4715 0.158 Uiso 0.37 1 calc PR A 2
H5F H 0.5269 0.5587 0.4411 0.158 Uiso 0.37 1 calc PR A 2
C4A C 0.6763(7) 0.5943(16) 0.3780(9) 0.138(6) Uani 0.37 1 d P A 2
H4D H 0.6934 0.5604 0.3383 0.206 Uiso 0.37 1 calc PR A 2
H4E H 0.7013 0.5303 0.4147 0.206 Uiso 0.37 1 calc PR A 2
H4F H 0.6859 0.7124 0.3857 0.206 Uiso 0.37 1 calc PR A 2
C6A C 0.5494(11) 0.6570(10) 0.3195(7) 0.158(8) Uani 0.37 1 d P A 2
H6D H 0.5616 0.6271 0.2774 0.237 Uiso 0.37 1 calc PR A 2
H6E H 0.5577 0.7755 0.3273 0.237 Uiso 0.37 1 calc PR A 2
H6F H 0.4989 0.6317 0.3199 0.237 Uiso 0.37 1 calc PR A 2

loop_
_atom_site_aniso_label
_atom_site_aniso_U_11
_atom_site_aniso_U_22
_atom_site_aniso_U_33
_atom_site_aniso_U_23
_atom_site_aniso_U_13
_atom_site_aniso_U_12
P1 0.0410(3) 0.0354(3) 0.0413(3) -0.00095(18) 0.0104(2) -0.00103(17)
Al1 0.0555(4) 0.0567(4) 0.0512(4) 0.0040(3) 0.0005(3) -0.0009(3)
O1 0.0553(8) 0.0381(7) 0.0541(8) 0.0020(6) 0.0019(6) 0.0005(6)
N2 0.0403(8) 0.0449(8) 0.0426(8) 0.0025(6) 0.0141(6) -0.0004(6)
N1 0.0516(9) 0.0425(8) 0.0462(8) -0.0034(7) 0.0089(7) -0.0050(7)
C3 0.0753(14) 0.0448(11) 0.0622(13) -0.0123(10) 0.0129(11) -0.0103(10)
C7 0.0459(11) 0.0679(13) 0.0537(11) 0.0063(10) 0.0204(9) -0.0052(9)
C8 0.0475(13) 0.158(3) 0.094(2) 0.037(2) 0.0297(13) 0.0161(16)
C2 0.0922(19) 0.109(2) 0.0606(14) 0.0217(15) 0.0022(13) -0.0195(17)
C9 0.115(2) 0.0761(19) 0.146(3) 0.0100(19) 0.076(2) -0.0273(18)
C10 0.0784(18) 0.149(3) 0.0586(14) -0.0054(17) 0.0350(13) -0.0236(18)
C1 0.0659(15) 0.107(2) 0.0906(19) -0.0065(17) -0.0053(14) 0.0174(15)
C6 0.194(8) 0.052(3) 0.126(5) -0.011(3) 0.070(6) -0.045(4)
C4 0.212(10) 0.071(4) 0.167(8) -0.030(5) -0.092(7) -0.016(5)
C5 0.123(5) 0.056(3) 0.191(8) -0.034(4) 0.062(5) 0.004(3)
C5A 0.144(9) 0.086(6) 0.097(6) -0.060(5) 0.055(6) -0.033(6)
C4A 0.124(9) 0.109(9) 0.196(14) -0.087(10) 0.074(10) -0.085(8)
C6A 0.26(2) 0.029(4) 0.148(12) -0.005(5) -0.069(13) -0.007(7)

loop_
_atom_type_symbol
_atom_type_description
_atom_type_scat_dispersion_real
_atom_type_scat_dispersion_imag
_atom_type_scat_source
P P 0.1023 0.0942 'International Tables Vol C Tables 4.2.6.8 and 6.1.1.4'
Al Al 0.0645 0.0514 'International Tables Vol C Tables 4.2.6.8 and 6.1.1.4'
O O 0.0106 0.0060 'International Tables Vol C Tables 4.2.6.8 and 6.1.1.4'
N N 0.0061 0.0033 'International Tables Vol C Tables 4.2.6.8 and 6.1.1.4'
C C 0.0033 0.0016 'International Tables Vol C Tables 4.2.6.8 and 6.1.1.4'
H H 0.0000 0.0000 'International Tables Vol C Tables 4.2.6.8 and 6.1.1.4'

loop_
_geom_angle_atom_site_label_1
_geom_angle_atom_site_label_2
_geom_angle_atom_site_label_3
_geom_angle
_geom_angle_site_symmetry_1
_geom_angle_site_symmetry_3
O1 P1 N1 98.11(8) . .
O1 P1 N2 114.64(8) . .
N1 P1 N2 123.55(8) . .
O1 P1 N2 114.46(8) . 2_655
N1 P1 N2 122.81(8) . 2_655
N2 P1 N2 84.59(8) . 2_655
O1 P1 P1 117.23(5) . 2_655
N1 P1 P1 144.65(6) . 2_655
N2 P1 P1 42.78(5) . 2_655
N2 P1 P1 42.73(5) 2_655 2_655
O1 P1 Al1 48.00(5) . .
N1 P1 Al1 50.12(6) . .
N2 P1 Al1 138.14(6) . .
N2 P1 Al1 136.10(6) 2_655 .
P1 P1 Al1 165.190(18) 2_655 .
O1 Al1 N1 75.95(6) . .
O1 Al1 C2 112.88(10) . .
N1 Al1 C2 116.57(12) . .
O1 Al1 C1 111.31(10) . .
N1 Al1 C1 116.56(12) . .
C2 Al1 C1 116.61(13) . .
O1 Al1 P1 37.10(4) . .
N1 Al1 P1 38.85(5) . .
C2 Al1 P1 122.38(9) . .
C1 Al1 P1 120.46(10) . .
P1 O1 Al1 94.90(7) . .
C7 N2 P1 128.60(13) . .
C7 N2 P1 128.33(13) . 2_655
P1 N2 P1 94.49(8) . 2_655
C3 N1 P1 135.13(15) . .
C3 N1 Al1 133.84(14) . .
P1 N1 Al1 91.03(8) . .
C6A C3 N1 111.8(4) . .
C6A C3 C5 59.2(8) . .
N1 C3 C5 111.9(3) . .
C6A C3 C6 53.4(8) . .
N1 C3 C6 111.8(3) . .
C5 C3 C6 108.7(5) . .
C6A C3 C4 140.7(5) . .
N1 C3 C4 107.2(3) . .
C5 C3 C4 109.8(5) . .
C6 C3 C4 107.3(5) . .
C6A C3 C4A 115.6(9) . .
N1 C3 C4A 104.4(5) . .
C5 C3 C4A 142.4(5) . .
C6 C3 C4A 64.4(7) . .
C4 C3 C4A 47.7(6) . .
C6A C3 C5A 114.3(9) . .
N1 C3 C5A 105.4(4) . .
C5 C3 C5A 57.3(5) . .
C6 C3 C5A 142.7(4) . .
C4 C3 C5A 57.4(6) . .
C4A C3 C5A 104.3(7) . .
C10 C7 N2 108.94(18) . .
C10 C7 C9 110.2(2) . .
N2 C7 C9 110.20(18) . .
C10 C7 C8 109.0(2) . .
N2 C7 C8 108.14(17) . .
C9 C7 C8 110.3(3) . .

loop_
_geom_bond_atom_site_label_1
_geom_bond_atom_site_label_2
_geom_bond_distance
_geom_bond_site_symmetry_2
P1 O1 1.5294(13) .
P1 N1 1.5850(15) .
P1 N2 1.6823(15) .
P1 N2 1.6837(15) 2_655
P1 P1 2.4716(9) 2_655
P1 Al1 2.5263(8) .
Al1 O1 1.8843(15) .
Al1 N1 1.9389(17) .
Al1 C2 1.946(3) .
Al1 C1 1.953(3) .
N2 C7 1.507(2) .
N2 P1 1.6837(15) 2_655
N1 C3 1.490(3) .
C3 C6A 1.437(11) .
C3 C5 1.501(6) .
C3 C6 1.502(6) .
C3 C4 1.508(6) .
C3 C4A 1.528(11) .
C3 C5A 1.535(8) .
C7 C10 1.507(3) .
C7 C9 1.511(4) .
C7 C8 1.518(3) .
